data_7205848
loop_
_publ_author_name
'Liu, Hai-Yang'
'Yuan, Yong-Jun'
'Yu, Zhen-Tao'
'Zou, Zhi-Gang'

_publ_section_title
;
 Direct assembly of new cobalt(iii)-lanthanide(iii) heterometallic
 frameworks with NaCl-like topology
;
_journal_issue 7
_journal_name_full CrystEngComm
_journal_page_first 2391
_journal_paper_doi 10.1039/c0ce00881h
_journal_volume 13
_journal_year 2011
_chemical_formula_moiety 'C48 H30 Co2 N8 O18, H O0.50, 1.5(H2 O)'
_chemical_formula_sum 'C48 H34 Co2 N8 O20'
_chemical_formula_weight 1160.69
_chemical_name_systematic
;
?
;
_space_group_IT_number 2
_symmetry_cell_setting triclinic
_symmetry_space_group_name_Hall '-P 1'
_symmetry_space_group_name_H-M 'P -1'
_atom_sites_solution_hydrogens geom
_atom_sites_solution_primary direct
_atom_sites_solution_secondary difmap
_audit_creation_method SHELXL-97
_cell_angle_alpha 96.085(2)
_cell_angle_beta 109.650(3)
_cell_angle_gamma 90.622(2)
_cell_formula_units_Z 2
_cell_length_a 11.682(2)
_cell_length_b 15.1662(15)
_cell_length_c 15.468(2)
_cell_measurement_reflns_used 3133
_cell_measurement_temperature 291(2)
_cell_measurement_theta_max 26.72
_cell_measurement_theta_min 2.24
_cell_volume 2563.2(6)
_computing_cell_refinement SMART
_computing_data_collection 'SMART (Bruker, 2000)'
_computing_data_reduction 'SAINT (Bruker, 2000)'
_computing_molecular_graphics SHELXTL
_computing_publication_material SHELXTL
_computing_structure_refinement SHELXTL
_computing_structure_solution 'SHELXTL (Bruker, 2000)'
_diffrn_ambient_temperature 291(2)
_diffrn_measured_fraction_theta_full 0.979
_diffrn_measured_fraction_theta_max 0.979
_diffrn_measurement_device_type 'Bruker Smart Apex CCD'
_diffrn_measurement_method 'phi and omega scans'
_diffrn_radiation_monochromator graphite
_diffrn_radiation_source 'sealed tube'
_diffrn_radiation_type MoK\a
_diffrn_radiation_wavelength 0.71073
_diffrn_reflns_av_R_equivalents 0.0194
_diffrn_reflns_av_sigmaI/netI 0.0355
_diffrn_reflns_limit_h_max 14
_diffrn_reflns_limit_h_min -14
_diffrn_reflns_limit_k_max 18
_diffrn_reflns_limit_k_min -18
_diffrn_reflns_limit_l_max 19
_diffrn_reflns_limit_l_min -11
_diffrn_reflns_number 14116
_diffrn_reflns_theta_full 26.00
_diffrn_reflns_theta_max 26.00
_diffrn_reflns_theta_min 1.83
_exptl_absorpt_coefficient_mu 0.733
_exptl_absorpt_correction_T_max 0.8553
_exptl_absorpt_correction_T_min 0.8210
_exptl_absorpt_correction_type multi-scan
_exptl_absorpt_process_details 'SADABS; Bruker, 2000'
_exptl_crystal_colour red
_exptl_crystal_density_diffrn 1.504
_exptl_crystal_density_method 'not measured'
_exptl_crystal_description block
_exptl_crystal_F_000 1184
_exptl_crystal_size_max 0.28
_exptl_crystal_size_mid 0.24
_exptl_crystal_size_min 0.22
_refine_diff_density_max 0.939
_refine_diff_density_min -0.544
_refine_diff_density_rms 0.064
_refine_ls_extinction_method none
_refine_ls_goodness_of_fit_ref 1.095
_refine_ls_hydrogen_treatment constr
_refine_ls_matrix_type fullcycle
_refine_ls_number_parameters 730
_refine_ls_number_reflns 9870
_refine_ls_number_restraints 0
_refine_ls_restrained_S_all 1.095
_refine_ls_R_factor_all 0.0755
_refine_ls_R_factor_gt 0.0592
_refine_ls_shift/su_max 0.000
_refine_ls_shift/su_mean 0.000
_refine_ls_structure_factor_coef Fsqd
_refine_ls_weighting_details 'calc w=1/[\s^2^(Fo^2^)+(0.07P)^2^+1.99P] where P=(Fo^2^+2Fc^2^)/3'
_refine_ls_weighting_scheme calc
_refine_ls_wR_factor_gt 0.1391
_refine_ls_wR_factor_ref 0.1443
_reflns_number_gt 7875
_reflns_number_total 9870
_reflns_threshold_expression >2sigma(I)
_cod_data_source_file c0ce00881h.txt
_cod_data_source_block 1
_cod_depositor_comments
;
The following automatic conversions were performed:
'_symmetry_cell_setting' value 'Triclinic' changed to 'triclinic'
according to '/home/saulius/struct/CIF-dictionaries/cif_core.dic'
dictionary named 'cif_core.dic' version 2.4.1 from 2010-06-29.

Automatic conversion script
Id: cif_fix_enum 1555 2011-01-17 13:19:09Z saulius 
;
_cod_original_sg_symbol_H-M 'P-1 '
_cod_database_code 7205848

loop_
_symmetry_equiv_pos_as_xyz
'x, y, z'
'-x, -y, -z'

loop_
_atom_site_label
_atom_site_type_symbol
_atom_site_fract_x
_atom_site_fract_y
_atom_site_fract_z
_atom_site_U_iso_or_equiv
_atom_site_adp_type
_atom_site_occupancy
_atom_site_symmetry_multiplicity
_atom_site_calc_flag
_atom_site_refinement_flags
_atom_site_disorder_assembly
_atom_site_disorder_group
C1 C 0.0096(3) 0.1326(2) 0.1560(2) 0.0420(8) Uani 1 1 d . . .
H1 H -0.0289 0.1846 0.1638 0.050 Uiso 1 1 calc R . .
C2 C -0.0569(3) 0.0524(2) 0.1297(2) 0.0420(8) Uani 1 1 d . . .
H2 H -0.1384 0.0502 0.1250 0.050 Uiso 1 1 calc R . .
C3 C -0.0030(3) -0.0247(2) 0.1104(2) 0.0415(8) Uani 1 1 d . . .
C4 C 0.1190(3) -0.0188(2) 0.1184(2) 0.0414(8) Uani 1 1 d . . .
H4 H 0.1571 -0.0688 0.1035 0.050 Uiso 1 1 calc R . .
C5 C 0.1831(3) 0.0618(2) 0.1488(2) 0.0424(8) Uani 1 1 d . . .
C6 C 0.3148(3) 0.0742(2) 0.1609(3) 0.0447(8) Uani 1 1 d . . .
C7 C 0.3809(3) 0.0083(3) 0.1342(2) 0.0417(8) Uani 1 1 d . . .
H7 H 0.3442 -0.0472 0.1070 0.050 Uiso 1 1 calc R . .
C8 C 0.5032(3) 0.0265(2) 0.1489(2) 0.0413(8) Uani 1 1 d . . .
C9 C 0.5562(3) 0.1098(2) 0.1914(3) 0.0429(8) Uani 1 1 d . . .
H9 H 0.6385 0.1229 0.2039 0.051 Uiso 1 1 calc R . .
C10 C 0.4829(3) 0.1722(2) 0.2144(3) 0.0449(8) Uani 1 1 d . . .
H10 H 0.5174 0.2282 0.2418 0.054 Uiso 1 1 calc R . .
C11 C -0.0718(3) -0.1120(2) 0.0804(3) 0.0428(8) Uani 1 1 d . . .
C12 C 0.5761(3) -0.0412(2) 0.1185(3) 0.0456(8) Uani 1 1 d . . .
C13 C 0.6784(3) 0.5826(2) 0.4230(2) 0.0420(8) Uani 1 1 d . . .
H13 H 0.7330 0.6101 0.4783 0.050 Uiso 1 1 calc R . .
C14 C 0.6072(3) 0.5117(2) 0.4243(3) 0.0430(8) Uani 1 1 d . . .
H14 H 0.6136 0.4910 0.4801 0.052 Uiso 1 1 calc R . .
C15 C 0.5240(3) 0.4694(2) 0.3413(2) 0.0416(8) Uani 1 1 d . . .
C16 C 0.5110(3) 0.5040(3) 0.2607(3) 0.0462(8) Uani 1 1 d . . .
H16 H 0.4532 0.4797 0.2054 0.055 Uiso 1 1 calc R . .
C17 C 0.5867(3) 0.5768(2) 0.2636(3) 0.0443(8) Uani 1 1 d . . .
C18 C 0.5859(3) 0.6211(2) 0.1814(2) 0.0437(8) Uani 1 1 d . . .
C19 C 0.4963(3) 0.6001(2) 0.0958(3) 0.0464(9) Uani 1 1 d . . .
H19 H 0.4323 0.5593 0.0872 0.056 Uiso 1 1 calc R . .
C20 C 0.5067(4) 0.6432(2) 0.0224(3) 0.0480(9) Uani 1 1 d . . .
C21 C 0.6030(3) 0.7051(2) 0.0387(3) 0.0443(8) Uani 1 1 d . . .
H21 H 0.6100 0.7346 -0.0091 0.053 Uiso 1 1 calc R . .
C22 C 0.6868(3) 0.7219(2) 0.1254(3) 0.0466(9) Uani 1 1 d . . .
H22 H 0.7517 0.7624 0.1356 0.056 Uiso 1 1 calc R . .
C23 C 0.4519(3) 0.3857(2) 0.3406(2) 0.0405(8) Uani 1 1 d . . .
C24 C 0.4112(3) 0.6237(2) -0.0707(2) 0.0393(8) Uani 1 1 d . . .
C25 C 0.5952(3) 0.8045(3) 0.3603(3) 0.0448(8) Uani 1 1 d . . .
H25 H 0.5508 0.7518 0.3552 0.054 Uiso 1 1 calc R . .
C26 C 0.5482(3) 0.8864(2) 0.3816(3) 0.0438(8) Uani 1 1 d . . .
H26 H 0.4741 0.8870 0.3917 0.053 Uiso 1 1 calc R . .
C27 C 0.6109(3) 0.9643(3) 0.3875(3) 0.0452(8) Uani 1 1 d . . .
C28 C 0.7227(3) 0.9606(2) 0.3737(2) 0.0399(8) Uani 1 1 d . . .
H28 H 0.7677 1.0128 0.3779 0.048 Uiso 1 1 calc R . .
C29 C 0.7669(3) 0.8801(2) 0.3539(3) 0.0434(8) Uani 1 1 d . . .
C30 C 0.8817(3) 0.8673(2) 0.3362(2) 0.0414(8) Uani 1 1 d . . .
C31 C 0.9723(3) 0.9341(2) 0.3518(2) 0.0435(8) Uani 1 1 d . . .
H31 H 0.9612 0.9922 0.3724 0.052 Uiso 1 1 calc R . .
C32 C 1.0810(3) 0.9117(2) 0.3355(2) 0.0400(8) Uani 1 1 d . . .
C33 C 1.0908(3) 0.8271(2) 0.2979(2) 0.0418(8) Uani 1 1 d . . .
H33 H 1.1581 0.8131 0.2808 0.050 Uiso 1 1 calc R . .
C34 C 1.0002(3) 0.7630(2) 0.2855(2) 0.0400(8) Uani 1 1 d . . .
H34 H 1.0084 0.7055 0.2615 0.048 Uiso 1 1 calc R . .
C35 C 0.5696(3) 1.0538(2) 0.4159(2) 0.0379(7) Uani 1 1 d . . .
C36 C 1.1802(3) 0.9827(2) 0.3607(2) 0.0414(8) Uani 1 1 d . . .
C37 C 0.8608(3) 0.5392(2) 0.2304(3) 0.0444(8) Uani 1 1 d . . .
H37 H 0.7941 0.5445 0.1778 0.053 Uiso 1 1 calc R . .
C38 C 0.9400(3) 0.4709(2) 0.2285(3) 0.0445(9) Uani 1 1 d . . .
H38 H 0.9245 0.4310 0.1754 0.053 Uiso 1 1 calc R . .
C39 C 1.0398(3) 0.4624(2) 0.3041(3) 0.0420(8) Uani 1 1 d . . .
C40 C 1.0597(3) 0.5215(2) 0.3827(3) 0.0430(8) Uani 1 1 d . . .
H40 H 1.1271 0.5170 0.4351 0.052 Uiso 1 1 calc R . .
C41 C 0.9790(3) 0.5871(2) 0.3831(3) 0.0436(8) Uani 1 1 d . . .
C42 C 0.9884(3) 0.6513(2) 0.4642(2) 0.0447(9) Uani 1 1 d . . .
C43 C 1.0847(3) 0.6536(2) 0.5465(3) 0.0466(9) Uani 1 1 d . . .
H43 H 1.1483 0.6158 0.5522 0.056 Uiso 1 1 calc R . .
C44 C 1.0842(3) 0.7138(2) 0.6205(2) 0.0422(8) Uani 1 1 d . . .
C45 C 0.9875(3) 0.7710(2) 0.6081(3) 0.0440(8) Uani 1 1 d . . .
H45 H 0.9858 0.8125 0.6564 0.053 Uiso 1 1 calc R . .
C46 C 0.8962(3) 0.7653(2) 0.5246(2) 0.0423(8) Uani 1 1 d . . .
H46 H 0.8314 0.8022 0.5172 0.051 Uiso 1 1 calc R . .
C47 C 1.1315(3) 0.3908(2) 0.3090(2) 0.0387(8) Uani 1 1 d . . .
C48 C 1.1854(3) 0.7166(2) 0.7122(2) 0.0314(7) Uani 1 1 d . . .
Co1 Co 0.78568(4) 0.69721(3) 0.32402(3) 0.04346(14) Uani 1 1 d . . .
Co2 Co 0.24588(4) 0.25254(3) 0.22476(3) 0.04020(13) Uani 1 1 d . . .
N1 N 0.1310(3) 0.13572(19) 0.1704(2) 0.0419(7) Uani 1 1 d . . .
N2 N 0.3647(3) 0.1558(2) 0.1991(2) 0.0421(7) Uani 1 1 d . . .
N3 N 0.6713(3) 0.61464(19) 0.3412(2) 0.0427(7) Uani 1 1 d . . .
N4 N 0.6779(3) 0.6805(2) 0.1986(2) 0.0438(7) Uani 1 1 d . . .
N5 N 0.7033(3) 0.80189(19) 0.3473(2) 0.0411(7) Uani 1 1 d . . .
N6 N 0.8987(3) 0.7817(2) 0.3077(2) 0.0432(7) Uani 1 1 d . . .
N7 N 0.8788(3) 0.59732(19) 0.3064(2) 0.0426(7) Uani 1 1 d . . .
N8 N 0.8974(3) 0.7064(2) 0.4513(2) 0.0435(7) Uani 1 1 d . . .
O1 O -0.1772(2) -0.11923(16) 0.08692(17) 0.0421(6) Uani 1 1 d . . .
O2 O -0.0237(2) -0.17512(16) 0.05099(16) 0.0400(5) Uani 1 1 d . . .
O3 O 0.5297(2) -0.10569(15) 0.06392(16) 0.0407(6) Uani 1 1 d . . .
O4 O 0.6923(2) -0.02052(15) 0.14847(16) 0.0405(5) Uani 1 1 d . . .
H4A H 0.7344 -0.0692 0.1303 0.049 Uiso 1 1 d R . .
O5 O 0.4767(2) 0.35391(15) 0.41408(16) 0.0393(5) Uani 1 1 d . . .
O6 O 0.3734(2) 0.35968(16) 0.26373(17) 0.0431(6) Uani 1 1 d . . .
O7 O 0.32200(19) 0.57375(14) -0.08113(15) 0.0342(5) Uani 1 1 d . . .
O8 O 0.4271(2) 0.66428(15) -0.13413(17) 0.0416(6) Uani 1 1 d . . .
O9 O 0.4574(2) 1.06189(15) 0.40058(16) 0.0385(5) Uani 1 1 d . . .
O10 O 0.6503(2) 1.11202(16) 0.45310(17) 0.0414(6) Uani 1 1 d . . .
O11 O 1.1740(2) 1.05256(16) 0.39841(16) 0.0397(5) Uani 1 1 d . . .
O12 O 1.2745(2) 0.95501(14) 0.33725(16) 0.0359(5) Uani 1 1 d . . .
H12C H 1.3436 0.9954 0.3676 0.043 Uiso 1 1 d R . .
O13 O 1.1115(2) 0.33448(16) 0.23902(16) 0.0391(5) Uani 1 1 d . . .
O14 O 1.2153(2) 0.39565(15) 0.37893(16) 0.0401(6) Uani 1 1 d . . .
O15 O 1.2624(2) 0.65698(16) 0.71694(17) 0.0457(6) Uani 1 1 d . . .
O16 O 1.1876(2) 0.77670(15) 0.77289(16) 0.0397(5) Uani 1 1 d . . .
O1W O 0.2060(2) 0.28652(14) 0.08950(16) 0.0360(5) Uani 1 1 d . . .
H1W4 H 0.1416 0.3272 0.0769 0.043 Uiso 1 1 d R . .
H1W5 H 0.1810 0.2339 0.0461 0.043 Uiso 1 1 d R . .
O2W O 0.3040(2) 0.21874(15) 0.36488(16) 0.0385(5) Uani 1 1 d . . .
H2X H 0.2864 0.1641 0.3644 0.046 Uiso 1 1 d R . .
H2Y H 0.3804 0.2287 0.3897 0.046 Uiso 1 1 d R . .
O3W O 0.2030(6) 0.7497(4) 0.0974(4) 0.0441(14) Uani 0.40 1 d P . .
H3X H 0.2153 0.7521 0.0465 0.053 Uiso 0.40 1 d PR . .
H3Y H 0.1438 0.7814 0.0986 0.053 Uiso 0.40 1 d PR . .
O4W O 0.2209(4) 0.4580(3) 0.0276(3) 0.0430(11) Uani 0.50 1 d P . .
H4WB H 0.1915 0.4497 -0.0311 0.052 Uiso 0.50 1 d PR . .
H4X H 0.2176 0.5135 0.0410 0.052 Uiso 0.50 1 d PR . .
O5W O 0.3452(7) 0.6797(5) 0.2735(5) 0.0375(17) Uani 0.30 1 d P . .
H5X H 0.3848 0.6576 0.3225 0.045 Uiso 0.30 1 d PR . .
H5Y H 0.2830 0.7039 0.2803 0.045 Uiso 0.30 1 d PR . .
O6W O 0.0138(5) 0.6129(4) 0.1170(4) 0.0403(13) Uani 0.40 1 d P . .
H6X H 0.0055 0.6195 0.0614 0.048 Uiso 0.40 1 d PR . .
H6Y H -0.0022 0.5589 0.1207 0.048 Uiso 0.40 1 d PR . .
O7W O 0.2958(5) 0.8096(4) 0.9733(4) 0.0375(13) Uani 0.40 1 d P . .
H7X H 0.2325 0.8056 0.9883 0.045 Uiso 0.40 1 d PR . .
H7Y H 0.3475 0.7741 1.0012 0.045 Uiso 0.40 1 d PR . .

loop_
_atom_site_aniso_label
_atom_site_aniso_U_11
_atom_site_aniso_U_22
_atom_site_aniso_U_33
_atom_site_aniso_U_23
_atom_site_aniso_U_13
_atom_site_aniso_U_12
C1 0.0403(18) 0.0420(19) 0.0426(19) -0.0079(15) 0.0166(15) -0.0078(15)
C2 0.0427(19) 0.0429(19) 0.0403(19) -0.0037(15) 0.0165(16) -0.0049(15)
C3 0.0389(18) 0.0399(18) 0.0427(19) -0.0116(15) 0.0150(15) -0.0111(15)
C4 0.0382(18) 0.0427(19) 0.0434(19) -0.0068(15) 0.0177(15) -0.0001(15)
C5 0.0397(18) 0.0410(19) 0.0406(19) -0.0126(15) 0.0113(15) -0.0090(15)
C6 0.047(2) 0.046(2) 0.0403(19) -0.0077(15) 0.0172(16) -0.0036(16)
C7 0.0387(18) 0.047(2) 0.0384(18) -0.0028(15) 0.0146(15) -0.0077(15)
C8 0.0416(19) 0.0383(18) 0.0421(19) -0.0049(14) 0.0145(15) 0.0005(15)
C9 0.0429(19) 0.0369(18) 0.045(2) -0.0111(15) 0.0142(16) -0.0004(15)
C10 0.046(2) 0.0403(19) 0.043(2) -0.0177(15) 0.0141(16) -0.0117(15)
C11 0.0439(19) 0.0417(19) 0.0424(19) -0.0052(15) 0.0174(16) -0.0074(15)
C12 0.0432(19) 0.045(2) 0.0402(19) -0.0117(15) 0.0079(15) -0.0039(16)
C13 0.0349(17) 0.0452(19) 0.0381(18) -0.0097(15) 0.0068(14) -0.0082(15)
C14 0.048(2) 0.0390(19) 0.0400(19) 0.0042(15) 0.0117(16) 0.0035(15)
C15 0.0320(17) 0.047(2) 0.0419(19) -0.0051(15) 0.0109(14) -0.0008(15)
C16 0.045(2) 0.045(2) 0.040(2) -0.0024(15) 0.0055(16) -0.0062(16)
C17 0.0436(19) 0.046(2) 0.0401(19) 0.0039(15) 0.0099(15) 0.0055(16)
C18 0.0453(19) 0.0428(19) 0.0366(18) 0.0035(15) 0.0059(15) 0.0064(16)
C19 0.043(2) 0.044(2) 0.041(2) -0.0008(16) 0.0007(16) -0.0048(16)
C20 0.047(2) 0.0408(19) 0.042(2) -0.0065(15) -0.0003(16) -0.0021(16)
C21 0.044(2) 0.046(2) 0.0407(19) 0.0086(16) 0.0111(16) 0.0082(16)
C22 0.048(2) 0.0372(18) 0.0401(19) -0.0083(15) 0.0006(16) -0.0086(16)
C23 0.0441(19) 0.0372(18) 0.0374(18) -0.0046(14) 0.0129(15) -0.0015(15)
C24 0.0332(17) 0.0429(19) 0.0420(19) -0.0027(15) 0.0159(14) -0.0151(14)
C25 0.0397(19) 0.046(2) 0.043(2) -0.0053(16) 0.0099(15) -0.0017(15)
C26 0.0396(18) 0.045(2) 0.0420(19) -0.0076(15) 0.0113(15) -0.0019(15)
C27 0.0432(19) 0.047(2) 0.043(2) -0.0065(16) 0.0145(16) 0.0007(16)
C28 0.0374(18) 0.0378(18) 0.0419(19) -0.0026(14) 0.0121(15) -0.0011(14)
C29 0.0430(19) 0.0376(18) 0.0410(19) -0.0070(15) 0.0067(15) -0.0040(15)
C30 0.0383(18) 0.0399(18) 0.0393(18) -0.0067(14) 0.0078(15) 0.0009(14)
C31 0.0403(18) 0.0416(19) 0.0394(19) -0.0049(15) 0.0042(15) 0.0051(15)
C32 0.0384(18) 0.0408(19) 0.0391(18) -0.0099(14) 0.0156(15) -0.0043(15)
C33 0.0416(19) 0.0386(18) 0.0404(19) -0.0113(15) 0.0129(15) -0.0138(15)
C34 0.0385(18) 0.0380(18) 0.0410(19) -0.0046(14) 0.0132(15) -0.0008(14)
C35 0.0300(16) 0.0373(17) 0.0425(19) -0.0100(14) 0.0117(14) 0.0015(14)
C36 0.0363(18) 0.0412(19) 0.0401(19) -0.0109(15) 0.0093(15) -0.0038(15)
C37 0.0421(19) 0.0407(19) 0.043(2) -0.0108(15) 0.0093(16) -0.0001(15)
C38 0.0383(19) 0.0394(18) 0.0405(19) -0.0151(15) -0.0007(15) -0.0014(15)
C39 0.0401(18) 0.0403(19) 0.0429(19) -0.0089(15) 0.0145(15) 0.0019(15)
C40 0.0417(19) 0.0379(18) 0.0404(19) -0.0087(15) 0.0061(15) 0.0106(15)
C41 0.0390(18) 0.0363(18) 0.044(2) -0.0089(15) 0.0036(15) -0.0005(15)
C42 0.0417(19) 0.0404(19) 0.0381(19) -0.0115(15) 0.0003(15) 0.0025(15)
C43 0.0404(19) 0.0391(19) 0.043(2) -0.0118(15) -0.0045(16) 0.0054(15)
C44 0.0397(18) 0.0389(18) 0.0397(19) -0.0122(15) 0.0077(15) -0.0021(15)
C45 0.0415(19) 0.0403(19) 0.0404(19) -0.0102(15) 0.0055(15) 0.0010(15)
C46 0.0406(18) 0.0411(19) 0.0366(18) -0.0087(14) 0.0058(15) 0.0034(15)
C47 0.0310(16) 0.0382(18) 0.0412(19) -0.0116(14) 0.0093(15) 0.0064(14)
C48 0.0227(14) 0.0280(15) 0.0415(17) -0.0083(13) 0.0118(13) -0.0008(12)
Co1 0.0391(3) 0.0393(3) 0.0403(3) -0.0088(2) 0.0024(2) -0.0037(2)
Co2 0.0394(3) 0.0390(3) 0.0402(3) -0.0117(2) 0.0159(2) -0.0050(2)
N1 0.0407(16) 0.0376(15) 0.0437(17) -0.0113(12) 0.0144(13) -0.0037(12)
N2 0.0382(15) 0.0412(16) 0.0386(16) 0.0096(13) 0.0005(12) 0.0086(13)
N3 0.0406(16) 0.0390(16) 0.0403(16) -0.0105(12) 0.0076(13) -0.0024(13)
N4 0.0387(16) 0.0403(16) 0.0408(16) -0.0017(13) 0.0000(13) 0.0016(13)
N5 0.0390(15) 0.0390(15) 0.0397(16) -0.0040(12) 0.0089(13) -0.0028(12)
N6 0.0403(16) 0.0412(16) 0.0409(16) -0.0134(13) 0.0102(13) -0.0078(13)
N7 0.0392(16) 0.0387(16) 0.0417(16) -0.0086(13) 0.0072(13) -0.0013(13)
N8 0.0386(16) 0.0394(16) 0.0401(16) -0.0079(13) 0.0009(13) -0.0014(13)
O1 0.0414(13) 0.0383(13) 0.0433(14) -0.0183(10) 0.0172(11) -0.0120(10)
O2 0.0326(12) 0.0413(13) 0.0418(13) -0.0122(10) 0.0125(10) -0.0079(10)
O3 0.0407(13) 0.0364(12) 0.0409(13) -0.0163(10) 0.0149(11) -0.0023(10)
O4 0.0412(13) 0.0345(12) 0.0412(13) -0.0153(10) 0.0143(11) -0.0084(10)
O5 0.0369(12) 0.0336(12) 0.0421(13) 0.0037(10) 0.0067(10) -0.0033(10)
O6 0.0359(12) 0.0381(13) 0.0435(14) 0.0000(10) -0.0002(10) -0.0048(10)
O7 0.0293(11) 0.0331(11) 0.0402(12) -0.0030(9) 0.0142(9) -0.0158(9)
O8 0.0418(13) 0.0292(12) 0.0411(13) -0.0003(10) -0.0007(10) -0.0097(10)
O9 0.0296(11) 0.0420(13) 0.0421(13) -0.0062(10) 0.0130(10) 0.0043(10)
O10 0.0399(13) 0.0419(13) 0.0422(13) -0.0105(10) 0.0186(11) 0.0017(11)
O11 0.0320(12) 0.0429(13) 0.0417(13) -0.0131(11) 0.0149(10) -0.0098(10)
O12 0.0311(11) 0.0305(11) 0.0419(13) -0.0152(9) 0.0130(10) -0.0092(9)
O13 0.0328(12) 0.0404(13) 0.0425(13) -0.0117(10) 0.0159(10) -0.0050(10)
O14 0.0347(12) 0.0316(12) 0.0388(13) -0.0139(9) -0.0024(10) 0.0137(9)
O15 0.0393(13) 0.0366(13) 0.0414(13) -0.0164(10) -0.0064(11) 0.0110(10)
O16 0.0312(12) 0.0369(12) 0.0405(13) -0.0124(10) 0.0036(10) -0.0021(10)
O1W 0.0337(12) 0.0311(11) 0.0406(13) -0.0065(9) 0.0123(10) -0.0020(9)
O2W 0.0305(11) 0.0392(12) 0.0444(13) -0.0117(10) 0.0159(10) -0.0050(9)
O3W 0.041(3) 0.044(3) 0.043(3) 0.004(3) 0.009(3) -0.007(3)
O4W 0.040(3) 0.038(3) 0.043(3) 0.006(2) 0.003(2) 0.011(2)
O5W 0.029(4) 0.039(4) 0.042(4) -0.010(3) 0.013(3) -0.005(3)
O6W 0.044(3) 0.042(3) 0.036(3) 0.008(3) 0.014(3) 0.008(3)
O7W 0.031(3) 0.033(3) 0.041(3) -0.011(2) 0.007(2) 0.001(2)

loop_
_atom_type_symbol
_atom_type_description
_atom_type_scat_dispersion_real
_atom_type_scat_dispersion_imag
_atom_type_scat_source
C C 0.0033 0.0016 'International Tables Vol C Tables 4.2.6.8 and 6.1.1.4'
H H 0.0000 0.0000 'International Tables Vol C Tables 4.2.6.8 and 6.1.1.4'
Co Co 0.3494 0.9721 'International Tables Vol C Tables 4.2.6.8 and 6.1.1.4'
N N 0.0061 0.0033 'International Tables Vol C Tables 4.2.6.8 and 6.1.1.4'
O O 0.0106 0.0060 'International Tables Vol C Tables 4.2.6.8 and 6.1.1.4'

loop_
_geom_angle_atom_site_label_1
_geom_angle_atom_site_label_2
_geom_angle_atom_site_label_3
_geom_angle
_geom_angle_site_symmetry_1
_geom_angle_site_symmetry_3
_geom_angle_publ_flag
N1 C1 C2 120.3(3) . . ?
N1 C1 H1 119.8 . . ?
C2 C1 H1 119.8 . . ?
C1 C2 C3 120.5(3) . . ?
C1 C2 H2 119.8 . . ?
C3 C2 H2 119.8 . . ?
C2 C3 C4 118.2(3) . . ?
C2 C3 C11 122.2(3) . . ?
C4 C3 C11 119.6(3) . . ?
C5 C4 C3 119.3(3) . . ?
C5 C4 H4 120.3 . . ?
C3 C4 H4 120.3 . . ?
N1 C5 C4 122.0(3) . . ?
N1 C5 C6 114.9(3) . . ?
C4 C5 C6 123.1(3) . . ?
N2 C6 C7 122.2(3) . . ?
N2 C6 C5 114.6(3) . . ?
C7 C6 C5 123.2(3) . . ?
C6 C7 C8 118.7(3) . . ?
C6 C7 H7 120.6 . . ?
C8 C7 H7 120.6 . . ?
C7 C8 C9 119.3(3) . . ?
C7 C8 C12 120.4(3) . . ?
C9 C8 C12 120.2(3) . . ?
C10 C9 C8 118.1(3) . . ?
C10 C9 H9 121.0 . . ?
C8 C9 H9 121.0 . . ?
N2 C10 C9 123.0(3) . . ?
N2 C10 H10 118.5 . . ?
C9 C10 H10 118.5 . . ?
O2 C11 O1 122.6(3) . . ?
O2 C11 C3 118.6(3) . . ?
O1 C11 C3 118.8(3) . . ?
O3 C12 O4 123.5(3) . . ?
O3 C12 C8 122.3(3) . . ?
O4 C12 C8 113.9(3) . . ?
C14 C13 N3 121.3(3) . . ?
C14 C13 H13 119.3 . . ?
N3 C13 H13 119.3 . . ?
C13 C14 C15 120.1(3) . . ?
C13 C14 H14 119.9 . . ?
C15 C14 H14 119.9 . . ?
C16 C15 C14 118.9(3) . . ?
C16 C15 C23 120.4(3) . . ?
C14 C15 C23 120.7(3) . . ?
C15 C16 C17 118.4(3) . . ?
C15 C16 H16 120.8 . . ?
C17 C16 H16 120.8 . . ?
N3 C17 C16 123.4(3) . . ?
N3 C17 C18 111.7(3) . . ?
C16 C17 C18 124.9(3) . . ?
N4 C18 C19 124.3(3) . . ?
N4 C18 C17 114.1(3) . . ?
C19 C18 C17 121.6(3) . . ?
C18 C19 C20 117.0(3) . . ?
C18 C19 H19 121.5 . . ?
C20 C19 H19 121.5 . . ?
C21 C20 C19 119.6(3) . . ?
C21 C20 C24 121.6(3) . . ?
C19 C20 C24 118.8(3) . . ?
C22 C21 C20 119.5(4) . . ?
C22 C21 H21 120.3 . . ?
C20 C21 H21 120.3 . . ?
C21 C22 N4 121.8(3) . . ?
C21 C22 H22 119.1 . . ?
N4 C22 H22 119.1 . . ?
O5 C23 O6 129.5(3) . . ?
O5 C23 C15 116.6(3) . . ?
O6 C23 C15 113.9(3) . . ?
O7 C24 O8 124.6(3) . . ?
O7 C24 C20 119.9(3) . . ?
O8 C24 C20 115.4(3) . . ?
N5 C25 C26 120.8(3) . . ?
N5 C25 H25 119.6 . . ?
C26 C25 H25 119.6 . . ?
C27 C26 C25 120.4(4) . . ?
C27 C26 H26 119.8 . . ?
C25 C26 H26 119.8 . . ?
C26 C27 C28 118.1(3) . . ?
C26 C27 C35 123.0(3) . . ?
C28 C27 C35 118.7(3) . . ?
C29 C28 C27 120.4(3) . . ?
C29 C28 H28 119.8 . . ?
C27 C28 H28 119.8 . . ?
N5 C29 C28 121.4(3) . . ?
N5 C29 C30 112.9(3) . . ?
C28 C29 C30 125.6(3) . . ?
N6 C30 C31 120.8(3) . . ?
N6 C30 C29 114.4(3) . . ?
C31 C30 C29 124.7(3) . . ?
C30 C31 C32 118.7(3) . . ?
C30 C31 H31 120.6 . . ?
C32 C31 H31 120.6 . . ?
C33 C32 C31 119.3(3) . . ?
C33 C32 C36 123.4(3) . . ?
C31 C32 C36 117.3(3) . . ?
C32 C33 C34 119.7(3) . . ?
C32 C33 H33 120.2 . . ?
C34 C33 H33 120.2 . . ?
N6 C34 C33 121.8(3) . . ?
N6 C34 H34 119.1 . . ?
C33 C34 H34 119.1 . . ?
O10 C35 O9 125.9(3) . . ?
O10 C35 C27 116.1(3) . . ?
O9 C35 C27 118.0(3) . . ?
O11 C36 O12 125.7(3) . . ?
O11 C36 C32 122.7(3) . . ?
O12 C36 C32 111.5(3) . . ?
N7 C37 C38 121.7(3) . . ?
N7 C37 H37 119.1 . . ?
C38 C37 H37 119.1 . . ?
C39 C38 C37 120.4(3) . . ?
C39 C38 H38 119.8 . . ?
C37 C38 H38 119.8 . . ?
C38 C39 C40 118.7(3) . . ?
C38 C39 C47 124.5(3) . . ?
C40 C39 C47 116.8(3) . . ?
C41 C40 C39 119.6(3) . . ?
C41 C40 H40 120.2 . . ?
C39 C40 H40 120.2 . . ?
C40 C41 N7 122.3(3) . . ?
C40 C41 C42 124.2(3) . . ?
N7 C41 C42 113.5(3) . . ?
N8 C42 C43 123.2(3) . . ?
N8 C42 C41 114.6(3) . . ?
C43 C42 C41 122.1(3) . . ?
C42 C43 C44 118.4(3) . . ?
C42 C43 H43 120.8 . . ?
C44 C43 H43 120.8 . . ?
C43 C44 C45 118.7(3) . . ?
C43 C44 C48 120.1(3) . . ?
C45 C44 C48 121.2(3) . . ?
C46 C45 C44 119.5(3) . . ?
C46 C45 H45 120.3 . . ?
C44 C45 H45 120.3 . . ?
C45 C46 N8 121.7(3) . . ?
C45 C46 H46 119.1 . . ?
N8 C46 H46 119.1 . . ?
O14 C47 O13 127.4(3) . . ?
O14 C47 C39 115.3(3) . . ?
O13 C47 C39 117.3(3) . . ?
O16 C48 O15 127.0(3) . . ?
O16 C48 C44 117.7(3) . . ?
O15 C48 C44 115.3(3) . . ?
N4 Co1 N3 82.90(13) . . ?
N4 Co1 N7 93.12(13) . . ?
N3 Co1 N7 87.66(13) . . ?
N4 Co1 N6 97.25(14) . . ?
N3 Co1 N6 178.90(13) . . ?
N7 Co1 N6 93.42(13) . . ?
N4 Co1 N5 90.13(13) . . ?
N3 Co1 N5 95.36(13) . . ?
N7 Co1 N5 175.83(12) . . ?
N6 Co1 N5 83.56(13) . . ?
N4 Co1 N8 176.44(13) . . ?
N3 Co1 N8 95.36(13) . . ?
N7 Co1 N8 83.69(13) . . ?
N6 Co1 N8 84.54(13) . . ?
N5 Co1 N8 93.14(12) . . ?
O13 Co2 O6 91.17(10) 1_455 . ?
O13 Co2 O1W 88.43(9) 1_455 . ?
O6 Co2 O1W 85.41(9) . . ?
O13 Co2 N1 96.33(10) 1_455 . ?
O6 Co2 N1 170.77(11) . . ?
O1W Co2 N1 89.41(10) . . ?
O13 Co2 N2 172.27(10) 1_455 . ?
O6 Co2 N2 96.16(11) . . ?
O1W Co2 N2 89.70(10) . . ?
N1 Co2 N2 76.14(11) . . ?
O13 Co2 O2W 95.41(9) 1_455 . ?
O6 Co2 O2W 91.06(9) . . ?
O1W Co2 O2W 174.84(9) . . ?
N1 Co2 O2W 93.58(11) . . ?
N2 Co2 O2W 86.93(10) . . ?
C5 N1 C1 119.3(2) . . ?
C5 N1 Co2 117.10(18) . . ?
C1 N1 Co2 123.62(18) . . ?
C10 N2 C6 118.7(2) . . ?
C10 N2 Co2 124.19(19) . . ?
C6 N2 Co2 117.07(18) . . ?
C17 N3 C13 117.7(2) . . ?
C17 N3 Co1 115.4(2) . . ?
C13 N3 Co1 126.29(18) . . ?
C18 N4 C22 117.8(2) . . ?
C18 N4 Co1 114.9(2) . . ?
C22 N4 Co1 127.25(19) . . ?
C25 N5 C29 118.9(2) . . ?
C25 N5 Co1 126.81(19) . . ?
C29 N5 Co1 114.27(18) . . ?
C34 N6 C30 119.2(3) . . ?
C34 N6 Co1 126.6(2) . . ?
C30 N6 Co1 113.26(18) . . ?
C37 N7 C41 117.3(3) . . ?
C37 N7 Co1 129.0(3) . . ?
C41 N7 Co1 113.6(2) . . ?
C42 N8 C46 118.4(3) . . ?
C42 N8 Co1 113.9(2) . . ?
C46 N8 Co1 127.6(2) . . ?
C12 O4 H4A 109.3 . . ?
C23 O6 Co2 130.22(17) . . ?
C36 O12 H12C 109.6 . . ?
C47 O13 Co2 120.9(2) . 1_655 ?
Co2 O1W H1W4 109.4 . . ?
Co2 O1W H1W5 109.5 . . ?
H1W4 O1W H1W5 109.5 . . ?
Co2 O2W H2X 109.6 . . ?
Co2 O2W H2Y 109.4 . . ?
H2X O2W H2Y 109.5 . . ?
H3X O3W H3Y 109.5 . . ?
H4WB O4W H4X 104.5 . . ?
H5X O5W H5Y 109.5 . . ?
H6X O6W H6Y 109.5 . . ?
H7X O7W H7Y 109.5 . . ?

loop_
_geom_bond_atom_site_label_1
_geom_bond_atom_site_label_2
_geom_bond_distance
_geom_bond_site_symmetry_2
_geom_bond_publ_flag
C1 N1 1.359(4) . ?
C1 C2 1.382(5) . ?
C1 H1 0.9300 . ?
C2 C3 1.386(5) . ?
C2 H2 0.9300 . ?
C3 C4 1.390(5) . ?
C3 C11 1.487(5) . ?
C4 C5 1.378(5) . ?
C4 H4 0.9300 . ?
C5 N1 1.346(4) . ?
C5 C6 1.493(5) . ?
C6 N2 1.348(4) . ?
C6 C7 1.381(5) . ?
C7 C8 1.389(5) . ?
C7 H7 0.9300 . ?
C8 C9 1.394(5) . ?
C8 C12 1.479(5) . ?
C9 C10 1.381(5) . ?
C9 H9 0.9300 . ?
C10 N2 1.336(4) . ?
C10 H10 0.9300 . ?
C11 O2 1.237(4) . ?
C11 O1 1.273(4) . ?
C12 O3 1.213(3) . ?
C12 O4 1.301(4) . ?
C13 C14 1.358(5) . ?
C13 N3 1.380(4) . ?
C13 H13 0.9300 . ?
C14 C15 1.406(5) . ?
C14 H14 0.9300 . ?
C15 C16 1.366(5) . ?
C15 C23 1.513(5) . ?
C16 C17 1.394(5) . ?
C16 H16 0.9300 . ?
C17 N3 1.338(4) . ?
C17 C18 1.496(5) . ?
C18 N4 1.332(4) . ?
C18 C19 1.387(5) . ?
C19 C20 1.407(6) . ?
C19 H19 0.9300 . ?
C20 C21 1.395(5) . ?
C20 C24 1.492(5) . ?
C21 C22 1.364(5) . ?
C21 H21 0.9300 . ?
C22 N4 1.384(4) . ?
C22 H22 0.9300 . ?
C23 O5 1.227(4) . ?
C23 O6 1.253(3) . ?
C24 O7 1.237(3) . ?
C24 O8 1.274(3) . ?
C25 N5 1.344(4) . ?
C25 C26 1.416(5) . ?
C25 H25 0.9300 . ?
C26 C27 1.361(5) . ?
C26 H26 0.9300 . ?
C27 C28 1.394(5) . ?
C27 C35 1.516(4) . ?
C28 C29 1.375(5) . ?
C28 H28 0.9300 . ?
C29 N5 1.369(4) . ?
C29 C30 1.466(5) . ?
C30 N6 1.366(3) . ?
C30 C31 1.400(4) . ?
C31 C32 1.414(5) . ?
C31 H31 0.9300 . ?
C32 C33 1.374(5) . ?
C32 C36 1.495(5) . ?
C33 C34 1.380(5) . ?
C33 H33 0.9300 . ?
C34 N6 1.365(5) . ?
C34 H34 0.9300 . ?
C35 O10 1.229(4) . ?
C35 O9 1.260(4) . ?
C36 O11 1.169(4) . ?
C36 O12 1.330(4) . ?
C37 N7 1.348(4) . ?
C37 C38 1.401(5) . ?
C37 H37 0.9300 . ?
C38 C39 1.364(5) . ?
C38 H38 0.9300 . ?
C39 C40 1.382(5) . ?
C39 C47 1.523(5) . ?
C40 C41 1.380(5) . ?
C40 H40 0.9300 . ?
C41 N7 1.382(5) . ?
C41 C42 1.476(5) . ?
C42 N8 1.334(5) . ?
C42 C43 1.384(5) . ?
C43 C44 1.388(5) . ?
C43 H43 0.9300 . ?
C44 C45 1.406(5) . ?
C44 C48 1.506(5) . ?
C45 C46 1.365(5) . ?
C45 H45 0.9300 . ?
C46 N8 1.371(4) . ?
C46 H46 0.9300 . ?
C47 O14 1.184(4) . ?
C47 O13 1.259(4) . ?
C48 O16 1.231(4) . ?
C48 O15 1.273(4) . ?
Co1 N4 1.913(3) . ?
Co1 N3 1.923(3) . ?
Co1 N7 1.923(3) . ?
Co1 N6 1.924(3) . ?
Co1 N5 1.929(3) . ?
Co1 N8 1.952(3) . ?
Co2 O13 2.067(2) 1_455 ?
Co2 O6 2.088(2) . ?
Co2 O1W 2.107(2) . ?
Co2 N1 2.126(3) . ?
Co2 N2 2.128(3) . ?
Co2 O2W 2.162(3) . ?
O4 H4A 0.9601 . ?
O12 H12C 0.9600 . ?
O13 Co2 2.067(2) 1_655 ?
O1W H1W4 0.9600 . ?
O1W H1W5 0.9601 . ?
O2W H2X 0.8501 . ?
O2W H2Y 0.8500 . ?
O3W H3X 0.8500 . ?
O3W H3Y 0.8501 . ?
O4W H4WB 0.8500 . ?
O4W H4X 0.8501 . ?
O5W H5X 0.8500 . ?
O5W H5Y 0.8501 . ?
O6W H6X 0.8501 . ?
O6W H6Y 0.8500 . ?
O7W H7X 0.8500 . ?
O7W H7Y 0.8501 . ?

loop_
_geom_torsion_atom_site_label_1
_geom_torsion_atom_site_label_2
_geom_torsion_atom_site_label_3
_geom_torsion_atom_site_label_4
_geom_torsion
_geom_torsion_site_symmetry_1
_geom_torsion_site_symmetry_2
_geom_torsion_site_symmetry_3
_geom_torsion_site_symmetry_4
_geom_torsion_publ_flag
N1 C1 C2 C3 -5.4(5) . . . . ?
C1 C2 C3 C4 0.2(5) . . . . ?
C1 C2 C3 C11 -179.0(3) . . . . ?
C2 C3 C4 C5 2.7(5) . . . . ?
C11 C3 C4 C5 -178.1(3) . . . . ?
C3 C4 C5 N1 -0.4(5) . . . . ?
C3 C4 C5 C6 179.1(3) . . . . ?
N1 C5 C6 N2 5.3(4) . . . . ?
C4 C5 C6 N2 -174.2(3) . . . . ?
N1 C5 C6 C7 -173.8(3) . . . . ?
C4 C5 C6 C7 6.6(6) . . . . ?
N2 C6 C7 C8 1.1(5) . . . . ?
C5 C6 C7 C8 -179.8(3) . . . . ?
C6 C7 C8 C9 1.2(6) . . . . ?
C6 C7 C8 C12 -178.0(3) . . . . ?
C7 C8 C9 C10 -2.3(6) . . . . ?
C12 C8 C9 C10 176.9(4) . . . . ?
C8 C9 C10 N2 1.1(6) . . . . ?
C2 C3 C11 O2 169.2(3) . . . . ?
C4 C3 C11 O2 -10.0(5) . . . . ?
C2 C3 C11 O1 -11.5(5) . . . . ?
C4 C3 C11 O1 169.4(3) . . . . ?
C7 C8 C12 O3 16.1(6) . . . . ?
C9 C8 C12 O3 -163.1(3) . . . . ?
C7 C8 C12 O4 -170.4(3) . . . . ?
C9 C8 C12 O4 10.5(5) . . . . ?
N3 C13 C14 C15 -0.1(5) . . . . ?
C13 C14 C15 C16 -3.9(5) . . . . ?
C13 C14 C15 C23 174.7(3) . . . . ?
C14 C15 C16 C17 4.0(5) . . . . ?
C23 C15 C16 C17 -174.6(3) . . . . ?
C15 C16 C17 N3 -0.2(6) . . . . ?
C15 C16 C17 C18 178.6(3) . . . . ?
N3 C17 C18 N4 8.3(4) . . . . ?
C16 C17 C18 N4 -170.5(3) . . . . ?
N3 C17 C18 C19 -172.0(3) . . . . ?
C16 C17 C18 C19 9.1(6) . . . . ?
N4 C18 C19 C20 1.9(6) . . . . ?
C17 C18 C19 C20 -177.7(3) . . . . ?
C18 C19 C20 C21 -1.2(6) . . . . ?
C18 C19 C20 C24 -179.1(3) . . . . ?
C19 C20 C21 C22 0.9(6) . . . . ?
C24 C20 C21 C22 178.8(4) . . . . ?
C20 C21 C22 N4 -1.3(6) . . . . ?
C16 C15 C23 O5 173.3(3) . . . . ?
C14 C15 C23 O5 -5.3(5) . . . . ?
C16 C15 C23 O6 -7.6(5) . . . . ?
C14 C15 C23 O6 173.8(3) . . . . ?
C21 C20 C24 O7 -174.3(3) . . . . ?
C19 C20 C24 O7 3.6(5) . . . . ?
C21 C20 C24 O8 2.9(5) . . . . ?
C19 C20 C24 O8 -179.2(3) . . . . ?
N5 C25 C26 C27 1.3(5) . . . . ?
C25 C26 C27 C28 -1.2(6) . . . . ?
C25 C26 C27 C35 -176.0(3) . . . . ?
C26 C27 C28 C29 0.6(5) . . . . ?
C35 C27 C28 C29 175.7(3) . . . . ?
C27 C28 C29 N5 -0.1(5) . . . . ?
C27 C28 C29 C30 178.8(3) . . . . ?
N5 C29 C30 N6 6.1(4) . . . . ?
C28 C29 C30 N6 -172.8(3) . . . . ?
N5 C29 C30 C31 -170.0(3) . . . . ?
C28 C29 C30 C31 11.0(6) . . . . ?
N6 C30 C31 C32 1.4(4) . . . . ?
C29 C30 C31 C32 177.3(3) . . . . ?
C30 C31 C32 C33 5.3(5) . . . . ?
C30 C31 C32 C36 -174.7(3) . . . . ?
C31 C32 C33 C34 -6.7(6) . . . . ?
C36 C32 C33 C34 173.3(3) . . . . ?
C32 C33 C34 N6 1.6(6) . . . . ?
C26 C27 C35 O10 152.3(3) . . . . ?
C28 C27 C35 O10 -22.5(4) . . . . ?
C26 C27 C35 O9 -27.0(4) . . . . ?
C28 C27 C35 O9 158.2(3) . . . . ?
C33 C32 C36 O11 -174.6(4) . . . . ?
C31 C32 C36 O11 5.4(6) . . . . ?
C33 C32 C36 O12 3.6(5) . . . . ?
C31 C32 C36 O12 -176.4(3) . . . . ?
N7 C37 C38 C39 -1.2(6) . . . . ?
C37 C38 C39 C40 1.1(6) . . . . ?
C37 C38 C39 C47 -179.8(4) . . . . ?
C38 C39 C40 C41 0.0(6) . . . . ?
C47 C39 C40 C41 -179.1(3) . . . . ?
C39 C40 C41 N7 -1.1(6) . . . . ?
C39 C40 C41 C42 177.3(4) . . . . ?
C40 C41 C42 N8 -176.6(4) . . . . ?
N7 C41 C42 N8 2.0(5) . . . . ?
C40 C41 C42 C43 3.6(6) . . . . ?
N7 C41 C42 C43 -177.8(4) . . . . ?
N8 C42 C43 C44 2.7(6) . . . . ?
C41 C42 C43 C44 -177.6(4) . . . . ?
C42 C43 C44 C45 -1.4(6) . . . . ?
C42 C43 C44 C48 178.2(4) . . . . ?
C43 C44 C45 C46 0.9(6) . . . . ?
C48 C44 C45 C46 -178.7(3) . . . . ?
C44 C45 C46 N8 -1.6(6) . . . . ?
C38 C39 C47 O14 177.1(4) . . . . ?
C40 C39 C47 O14 -3.9(5) . . . . ?
C38 C39 C47 O13 -1.8(6) . . . . ?
C40 C39 C47 O13 177.3(3) . . . . ?
C43 C44 C48 O16 173.0(3) . . . . ?
C45 C44 C48 O16 -7.4(5) . . . . ?
C43 C44 C48 O15 -5.0(5) . . . . ?
C45 C44 C48 O15 174.6(3) . . . . ?
C4 C5 N1 C1 -4.7(5) . . . . ?
C6 C5 N1 C1 175.7(3) . . . . ?
C4 C5 N1 Co2 176.0(3) . . . . ?
C6 C5 N1 Co2 -3.6(4) . . . . ?
C2 C1 N1 C5 7.6(4) . . . . ?
C2 C1 N1 Co2 -173.1(2) . . . . ?
O13 Co2 N1 C5 179.2(2) 1_455 . . . ?
O1W Co2 N1 C5 90.8(2) . . . . ?
N2 Co2 N1 C5 1.00(19) . . . . ?
O2W Co2 N1 C5 -85.0(2) . . . . ?
O13 Co2 N1 C1 -0.1(2) 1_455 . . . ?
O1W Co2 N1 C1 -88.5(2) . . . . ?
N2 Co2 N1 C1 -178.3(3) . . . . ?
O2W Co2 N1 C1 95.7(2) . . . . ?
C9 C10 N2 C6 1.2(5) . . . . ?
C9 C10 N2 Co2 -175.5(3) . . . . ?
C7 C6 N2 C10 -2.3(5) . . . . ?
C5 C6 N2 C10 178.5(3) . . . . ?
C7 C6 N2 Co2 174.6(3) . . . . ?
C5 C6 N2 Co2 -4.5(4) . . . . ?
O6 Co2 N2 C10 4.0(2) . . . . ?
O1W Co2 N2 C10 89.4(2) . . . . ?
N1 Co2 N2 C10 178.9(2) . . . . ?
O2W Co2 N2 C10 -86.7(2) . . . . ?
O6 Co2 N2 C6 -172.73(18) . . . . ?
O1W Co2 N2 C6 -87.38(19) . . . . ?
N1 Co2 N2 C6 2.09(18) . . . . ?
O2W Co2 N2 C6 96.54(19) . . . . ?
C16 C17 N3 C13 -3.8(5) . . . . ?
C18 C17 N3 C13 177.3(3) . . . . ?
C16 C17 N3 Co1 167.7(3) . . . . ?
C18 C17 N3 Co1 -11.2(3) . . . . ?
C14 C13 N3 C17 3.9(4) . . . . ?
C14 C13 N3 Co1 -166.5(2) . . . . ?
N4 Co1 N3 C17 8.5(2) . . . . ?
N7 Co1 N3 C17 -84.9(2) . . . . ?
N5 Co1 N3 C17 98.0(2) . . . . ?
N8 Co1 N3 C17 -168.32(19) . . . . ?
N4 Co1 N3 C13 179.1(2) . . . . ?
N7 Co1 N3 C13 85.7(2) . . . . ?
N5 Co1 N3 C13 -91.4(2) . . . . ?
N8 Co1 N3 C13 2.3(2) . . . . ?
C19 C18 N4 C22 -2.2(5) . . . . ?
C17 C18 N4 C22 177.4(3) . . . . ?
C19 C18 N4 Co1 178.8(3) . . . . ?
C17 C18 N4 Co1 -1.6(3) . . . . ?
C21 C22 N4 C18 1.9(5) . . . . ?
C21 C22 N4 Co1 -179.3(2) . . . . ?
N3 Co1 N4 C18 -3.5(2) . . . . ?
N7 Co1 N4 C18 83.8(2) . . . . ?
N6 Co1 N4 C18 177.6(2) . . . . ?
N5 Co1 N4 C18 -98.9(2) . . . . ?
N3 Co1 N4 C22 177.6(3) . . . . ?
N7 Co1 N4 C22 -95.1(2) . . . . ?
N6 Co1 N4 C22 -1.3(3) . . . . ?
N5 Co1 N4 C22 82.3(2) . . . . ?
C26 C25 N5 C29 -0.8(4) . . . . ?
C26 C25 N5 Co1 176.7(2) . . . . ?
C28 C29 N5 C25 0.2(4) . . . . ?
C30 C29 N5 C25 -178.8(3) . . . . ?
C28 C29 N5 Co1 -177.5(3) . . . . ?
C30 C29 N5 Co1 3.4(3) . . . . ?
N4 Co1 N5 C25 76.9(2) . . . . ?
N3 Co1 N5 C25 -5.9(2) . . . . ?
N6 Co1 N5 C25 174.2(2) . . . . ?
N8 Co1 N5 C25 -101.6(2) . . . . ?
N4 Co1 N5 C29 -105.5(2) . . . . ?
N3 Co1 N5 C29 171.59(19) . . . . ?
N6 Co1 N5 C29 -8.24(19) . . . . ?
N8 Co1 N5 C29 75.9(2) . . . . ?
C33 C34 N6 C30 5.1(5) . . . . ?
C33 C34 N6 Co1 -163.4(3) . . . . ?
C31 C30 N6 C34 -6.5(4) . . . . ?
C29 C30 N6 C34 177.2(2) . . . . ?
C31 C30 N6 Co1 163.5(2) . . . . ?
C29 C30 N6 Co1 -12.8(3) . . . . ?
N4 Co1 N6 C34 -90.0(3) . . . . ?
N7 Co1 N6 C34 3.6(3) . . . . ?
N5 Co1 N6 C34 -179.3(3) . . . . ?
N8 Co1 N6 C34 86.9(3) . . . . ?
N4 Co1 N6 C30 100.9(2) . . . . ?
N7 Co1 N6 C30 -165.50(19) . . . . ?
N5 Co1 N6 C30 11.61(19) . . . . ?
N8 Co1 N6 C30 -82.2(2) . . . . ?
C38 C37 N7 C41 0.1(6) . . . . ?
C38 C37 N7 Co1 178.2(3) . . . . ?
C40 C41 N7 C37 1.1(6) . . . . ?
C42 C41 N7 C37 -177.5(3) . . . . ?
C40 C41 N7 Co1 -177.3(3) . . . . ?
C42 C41 N7 Co1 4.0(4) . . . . ?
N4 Co1 N7 C37 -2.7(4) . . . . ?
N3 Co1 N7 C37 80.0(3) . . . . ?
N6 Co1 N7 C37 -100.2(3) . . . . ?
N8 Co1 N7 C37 175.7(4) . . . . ?
N4 Co1 N7 C41 175.5(3) . . . . ?
N3 Co1 N7 C41 -101.8(3) . . . . ?
N6 Co1 N7 C41 78.0(3) . . . . ?
N8 Co1 N7 C41 -6.1(3) . . . . ?
C43 C42 N8 C46 -3.3(6) . . . . ?
C41 C42 N8 C46 176.9(3) . . . . ?
C43 C42 N8 Co1 172.8(3) . . . . ?
C41 C42 N8 Co1 -6.9(4) . . . . ?
C45 C46 N8 C42 2.8(6) . . . . ?
C45 C46 N8 Co1 -172.8(3) . . . . ?
N3 Co1 N8 C42 94.3(3) . . . . ?
N7 Co1 N8 C42 7.3(3) . . . . ?
N6 Co1 N8 C42 -86.7(3) . . . . ?
N5 Co1 N8 C42 -170.0(3) . . . . ?
N3 Co1 N8 C46 -90.0(3) . . . . ?
N7 Co1 N8 C46 -177.0(3) . . . . ?
N6 Co1 N8 C46 88.9(3) . . . . ?
N5 Co1 N8 C46 5.7(3) . . . . ?
O5 C23 O6 Co2 1.5(5) . . . . ?
C15 C23 O6 Co2 -177.49(17) . . . . ?
O13 Co2 O6 C23 97.7(2) 1_455 . . . ?
O1W Co2 O6 C23 -174.0(2) . . . . ?
N2 Co2 O6 C23 -84.8(2) . . . . ?
O2W Co2 O6 C23 2.3(2) . . . . ?
O14 C47 O13 Co2 -12.8(5) . . . 1_655 ?
C39 C47 O13 Co2 165.9(2) . . . 1_655 ?
